data_2101983
loop_
_publ_author_name
'Gregson, Richard M.'
'Glidewell, Christopher'
'Ferguson, George'
'Lough, Alan J.'

_publ_section_title
;
 <i>meso</i>-5,5,7,12,12,14-Hexamethyl-1,4,8,11-tetraazacyclotetradecane
 as a building block in supramolecular chemistry; salts formed with
 2,2'-biphenol, 4,4'-biphenol, 4,4'-thiodiphenol,
 4,4'-sulfonyldiphenol, 3- and 4-hydroxybenzoic acids,
 3,5-dihydroxybenzoic acid and phenylphosphonic acid; supramolecular
 structures in zero, one, two and three dimensions
;
_journal_issue 1
_journal_name_full 'Acta Crystallographica Section B'
_journal_page_first 39
_journal_page_last 57
_journal_paper_doi 10.1107/S0108768199006072
_journal_volume 56
_journal_year 2000
_chemical_formula_moiety 'C16 H38 N4 2+, C12 H10 O2, 2(C12 H9 O2 -)'
_chemical_formula_sum 'C52 H66 N4 O6'
_chemical_formula_weight 843.09
_chemical_name_systematic
;
Meso-5,5,7,12,12,14-hexamethyl-1,4,8,11-tetraazayclotetradecane-
4,4'-biphenol (1/3)
;
_space_group_IT_number 14
_symmetry_cell_setting monoclinic
_symmetry_space_group_name_Hall '-P 2ybc'
_symmetry_space_group_name_H-M 'P 1 21/c 1'
_cell_angle_alpha 90.00
_cell_angle_beta 97.725(7)
_cell_angle_gamma 90.00
_cell_formula_units_Z 2
_cell_length_a 9.9634(10)
_cell_length_b 18.8981(19)
_cell_length_c 12.2344(11)
_cell_measurement_reflns_used 25
_cell_measurement_temperature 294.0(10)
_cell_measurement_theta_max 18.41
_cell_measurement_theta_min 10.00
_cell_volume 2282.7(4)
_computing_cell_refinement 'SET4 & CELDIM in CAD-4-PC Software (Enraf-Nonius, 1992)'
_computing_data_collection 'CAD-4-PC Software (Enraf-Nonius, 1992)'
_computing_data_reduction 'DATRD2 in NRCVAX96 (Gabe et al., 1989)'
_computing_molecular_graphics 'NRCVAX96, ORTEP (Johnson, 1976), PLATON (Spek, 1998)'
_computing_publication_material 'NRCVAX96, SHELXL97  and WordPerfect macro PREP8 (Ferguson, 1998)'
_computing_structure_refinement 'NRCVAX96 and SHELXL97 (Sheldrick, 1997b)'
_computing_structure_solution 'SHELXS97 (Sheldrick, 1997a)'
_diffrn_ambient_temperature 294.0(10)
_diffrn_measurement_device 'Enraf-Nonius CAD-4'
_diffrn_measurement_method \q/2\q
_diffrn_radiation_monochromator graphite
_diffrn_radiation_source 'X-ray tube'
_diffrn_radiation_type 'Mo K\a'
_diffrn_radiation_wavelength .71073
_diffrn_reflns_av_R_equivalents .012
_diffrn_reflns_av_sigmaI/netI .0824
_diffrn_reflns_limit_h_max 11
_diffrn_reflns_limit_h_min -12
_diffrn_reflns_limit_k_max 22
_diffrn_reflns_limit_k_min 0
_diffrn_reflns_limit_l_max 14
_diffrn_reflns_limit_l_min 0
_diffrn_reflns_number 4427
_diffrn_reflns_theta_full 25.43
_diffrn_reflns_theta_max 25.43
_diffrn_reflns_theta_min 2.06
_diffrn_standards_decay_% 'no decay, variation  .6'
_diffrn_standards_interval_time 120
_diffrn_standards_number 3
_exptl_absorpt_coefficient_mu .080
_exptl_absorpt_correction_T_max 1.0000
_exptl_absorpt_correction_T_min 1.0000
_exptl_absorpt_correction_type none
_exptl_crystal_colour colourless
_exptl_crystal_density_diffrn 1.227
_exptl_crystal_density_method 'not measured'
_exptl_crystal_description plate
_exptl_crystal_F_000 908
_exptl_crystal_size_max .28
_exptl_crystal_size_mid .22
_exptl_crystal_size_min .04
_refine_diff_density_max .192
_refine_diff_density_min -.174
_refine_ls_extinction_coef .0055(8)
_refine_ls_extinction_method SHELXL
_refine_ls_goodness_of_fit_ref .931
_refine_ls_hydrogen_treatment constr
_refine_ls_matrix_type full
_refine_ls_number_parameters 286
_refine_ls_number_reflns 4232
_refine_ls_number_restraints 0
_refine_ls_restrained_S_all .931
_refine_ls_R_factor_all .1244
_refine_ls_R_factor_gt .0527
_refine_ls_shift/su_max .000
_refine_ls_shift/su_mean .000
_refine_ls_structure_factor_coef Fsqd
_refine_ls_weighting_details 'calc w=1/[\s^2^(Fo^2^)+(0.0596P)^2^] where P=(Fo^2^+2Fc^2^)/3'
_refine_ls_weighting_scheme calc
_refine_ls_wR_factor_ref .1262
_reflns_number_gt 2138
_reflns_number_total 4232
_reflns_threshold_expression >2\s(I)
_cod_data_source_file na0090.cif
_cod_data_source_block 8
_cod_original_sg_symbol_H-M 'P 21/c'
_cod_database_code 2101983

loop_
_symmetry_equiv_pos_as_xyz
'x, y, z'
'-x, y+1/2, -z+1/2'
'-x, -y, -z'
'x, -y+1/2, z+1/2'

loop_
_atom_site_label
_atom_site_fract_x
_atom_site_fract_y
_atom_site_fract_z
_atom_site_U_iso_or_equiv
_atom_site_adp_type
_atom_site_calc_flag
_atom_site_refinement_flags
_atom_site_occupancy
_atom_site_type_symbol
C11 .9475(2) .49370(13) .03683(19) .0360(6) Uani d . 1 C
C12 .8967(3) .42730(14) .0538(2) .0459(7) Uani d . 1 C
C13 .8001(3) .41508(14) .1225(2) .0458(7) Uani d . 1 C
C14 .7503(3) .46944(14) .1791(2) .0426(6) Uani d . 1 C
O14 .65757(19) .45884(9) .24956(17) .0571(6) Uani d . 1 O
C15 .7997(3) .53630(15) .1645(3) .0682(10) Uani d . 1 C
C16 .8955(3) .54783(15) .0948(3) .0631(9) Uani d . 1 C
C21 .2177(2) .26553(12) .1602(2) .0342(6) Uani d . 1 C
C22 .2739(2) .24735(12) .2668(2) .0364(6) Uani d . 1 C
C23 .4012(2) .27002(12) .31299(19) .0355(6) Uani d . 1 C
C24 .4809(2) .31186(13) .2531(2) .0389(6) Uani d . 1 C
O24 .60170(16) .33611(9) .29835(14) .0499(5) Uani d . 1 O
C25 .4273(3) .32807(15) .1447(2) .0483(7) Uani d . 1 C
C26 .2993(2) .30557(14) .1004(2) .0442(7) Uani d . 1 C
C31 .0759(2) .24639(12) .1160(2) .0349(6) Uani d . 1 C
C32 .0341(2) .23306(13) .0055(2) .0399(6) Uani d . 1 C
C33 -.0997(2) .21826(13) -.0337(2) .0408(7) Uani d . 1 C
C34 -.1970(2) .21651(12) .0362(2) .0371(6) Uani d . 1 C
O34 -.32973(16) .20249(11) .00226(14) .0516(5) Uani d . 1 O
C35 -.1577(2) .22958(13) .1468(2) .0426(7) Uani d . 1 C
C36 -.0240(2) .24381(14) .1858(2) .0412(6) Uani d . 1 C
N1 .49383(19) .54981(11) .34583(16) .0395(5) Uani d . 1 N
C2 .5724(3) .61183(14) .3922(2) .0479(7) Uani d . 1 C
C3 .6971(3) .58896(15) .4669(2) .0521(8) Uani d . 1 C
N4 .66320(19) .55448(11) .56589(17) .0402(5) Uani d . 1 N
C5 .7799(2) .52234(14) .6384(2) .0417(6) Uani d . 1 C
C51 .8924(3) .57641(15) .6736(3) .0644(9) Uani d . 1 C
C52 .8376(3) .46191(15) .5765(3) .0648(9) Uani d . 1 C
C6 .7265(3) .49519(15) .7422(2) .0539(8) Uani d . 1 C
C7 .6320(3) .43188(15) .7314(2) .0536(8) Uani d . 1 C
C71 .5940(4) .4073(2) .8406(3) .0988(14) Uani d . 1 C
H12 .9290 .3890 .0173 .055 Uiso calc R 1 H
H13 .7685 .3693 .1305 .055 Uiso calc R 1 H
H14 .6493 .4163 .2600 .086 Uiso calc R 1 H
H15 .7682 .5742 .2022 .082 Uiso calc R 1 H
H16 .9263 .5937 .0864 .076 Uiso calc R 1 H
H22 .2241 .2189 .3087 .044 Uiso calc R 1 H
H23 .4341 .2572 .3850 .043 Uiso calc R 1 H
H25 .4786 .3545 .1013 .058 Uiso calc R 1 H
H26 .2668 .3177 .0280 .053 Uiso calc R 1 H
H32 .0976 .2341 -.0437 .048 Uiso calc R 1 H
H33 -.1243 .2094 -.1085 .049 Uiso calc R 1 H
H34 -.3400 .1925 -.0636 .077 Uiso calc R 1 H
H35 -.2218 .2288 .1954 .051 Uiso calc R 1 H
H36 .0002 .2519 .2608 .049 Uiso calc R 1 H
H1A .5475 .5228 .3094 .047 Uiso calc R 1 H
H1E .4700 .5238 .4018 .047 Uiso calc R 1 H
H2A .5162 .6407 .4334 .057 Uiso calc R 1 H
H2B .5985 .6403 .3326 .057 Uiso calc R 1 H
H3A .7488 .5566 .4274 .062 Uiso calc R 1 H
H3B .7533 .6300 .4876 .062 Uiso calc R 1 H
H4A .6235 .5865 .6056 .048 Uiso calc R 1 H
H51A .8560 .6153 .7107 .097 Uiso calc R 1 H
H51B .9282 .5936 .6095 .097 Uiso calc R 1 H
H51C .9635 .5542 .7225 .097 Uiso calc R 1 H
H52A .8848 .4809 .5197 .097 Uiso calc R 1 H
H52B .7651 .4321 .5438 .097 Uiso calc R 1 H
H52C .8992 .4347 .6270 .097 Uiso calc R 1 H
H6A .8040 .4833 .7959 .065 Uiso calc R 1 H
H6B .6797 .5340 .7727 .065 Uiso calc R 1 H
H7 .6778 .3928 .6989 .064 Uiso calc R 1 H
H71A .5273 .3705 .8281 .148 Uiso calc R 1 H
H71B .5576 .4463 .8773 .148 Uiso calc R 1 H
H71C .6730 .3894 .8857 .148 Uiso calc R 1 H

loop_
_atom_site_aniso_label
_atom_site_aniso_U_11
_atom_site_aniso_U_22
_atom_site_aniso_U_33
_atom_site_aniso_U_12
_atom_site_aniso_U_13
_atom_site_aniso_U_23
C11 .0320(14) .0380(15) .0377(15) .0017(11) .0036(11) .0056(12)
C12 .0467(16) .0431(16) .0509(18) -.0031(13) .0180(14) -.0067(13)
C13 .0484(16) .0375(15) .0537(18) -.0083(13) .0146(14) -.0046(13)
C14 .0406(15) .0461(16) .0433(17) -.0021(12) .0134(13) .0015(14)
O14 .0606(12) .0470(12) .0710(14) -.0066(10) .0353(11) -.0020(11)
C15 .077(2) .0387(18) .101(3) .0021(15) .056(2) -.0001(17)
C16 .069(2) .0362(16) .093(3) .0024(15) .0436(19) .0098(16)
C21 .0325(13) .0370(14) .0336(14) .0022(11) .0060(11) -.0047(12)
C22 .0375(14) .0376(14) .0355(15) -.0017(12) .0099(12) -.0001(12)
C23 .0368(14) .0403(15) .0288(14) -.0002(11) .0018(11) .0014(11)
C24 .0350(15) .0437(15) .0377(15) -.0022(12) .0038(12) .0020(12)
O24 .0371(10) .0636(13) .0464(11) -.0151(9) -.0040(9) .0096(9)
C25 .0432(16) .0636(19) .0383(17) -.0134(14) .0058(13) .0101(14)
C26 .0395(15) .0580(17) .0336(15) -.0057(13) -.0003(13) .0068(13)
C31 .0347(13) .0350(14) .0355(15) .0027(11) .0062(12) -.0043(11)
C32 .0323(14) .0580(18) .0308(15) -.0010(12) .0093(12) -.0009(12)
C33 .0359(15) .0524(16) .0332(15) -.0023(12) .0009(12) -.0015(12)
C34 .0277(14) .0405(15) .0421(16) .0006(11) .0009(12) -.0018(12)
O34 .0322(10) .0787(14) .0435(11) -.0051(9) .0035(9) -.0070(11)
C35 .0348(14) .0545(17) .0413(16) -.0069(12) .0147(12) -.0083(13)
C36 .0387(15) .0534(16) .0319(14) -.0034(12) .0061(12) -.0122(12)
N1 .0328(11) .0486(13) .0377(13) -.0028(10) .0073(10) .0038(10)
C2 .0479(17) .0475(17) .0485(18) -.0089(13) .0072(13) .0031(14)
C3 .0401(16) .0655(19) .0504(18) -.0175(14) .0057(14) .0059(15)
N4 .0357(12) .0475(13) .0378(13) -.0017(10) .0064(10) .0002(10)
C5 .0310(14) .0457(16) .0477(17) -.0033(12) .0025(12) .0010(13)
C51 .0509(18) .060(2) .076(2) -.0136(15) -.0120(16) .0105(17)
C52 .0554(19) .057(2) .085(2) .0043(15) .0211(17) -.0015(18)
C6 .0401(16) .069(2) .0494(18) -.0064(14) -.0067(13) .0086(15)
C7 .0364(15) .0644(19) .0567(19) -.0037(14) -.0060(14) .0223(15)
C71 .081(3) .143(4) .066(2) -.043(2) -.016(2) .049(2)

loop_
_atom_type_symbol
_atom_type_description
_atom_type_scat_dispersion_real
_atom_type_scat_dispersion_imag
_atom_type_scat_source
C C .0033 .0016 'International Tables Vol C Tables 4.2.6.8 and 6.1.1.4'
H H .0000 .0000 'International Tables Vol C Tables 4.2.6.8 and 6.1.1.4'
N N .0061 .0033 'International Tables Vol C Tables 4.2.6.8 and 6.1.1.4'
O O .0106 .0060 'International Tables Vol C Tables 4.2.6.8 and 6.1.1.4'

loop_
_geom_angle_atom_site_label_1
_geom_angle_atom_site_label_2
_geom_angle_atom_site_label_3
_geom_angle_site_symmetry_1
_geom_angle_site_symmetry_3
_geom_angle
_geom_angle_publ_flag
C12 C11 C16 . . 115.2(2) no
C12 C11 C11 . 3_765 122.6(3) no
C16 C11 C11 . 3_765 122.2(3) no
C13 C12 C11 . . 123.0(2) no
C14 C13 C12 . . 120.8(2) no
O14 C14 C13 . . 122.2(2) yes
O14 C14 C15 . . 120.2(2) yes
C13 C14 C15 . . 117.6(2) no
C14 C15 C16 . . 121.0(3) no
C15 C16 C11 . . 122.5(3) no
C26 C21 C22 . . 116.0(2) no
C26 C21 C31 . . 122.4(2) no
C22 C21 C31 . . 121.6(2) no
C23 C22 C21 . . 122.4(2) no
C22 C23 C24 . . 121.0(2) no
O24 C24 C23 . . 121.4(2) yes
O24 C24 C25 . . 121.8(2) yes
C23 C24 C25 . . 116.8(2) no
C26 C25 C24 . . 121.3(2) no
C25 C26 C21 . . 122.4(2) no
C32 C31 C36 . . 116.4(2) no
C32 C31 C21 . . 123.1(2) no
C36 C31 C21 . . 120.4(2) no
C33 C32 C31 . . 121.7(2) no
C34 C33 C32 . . 121.0(2) no
O34 C34 C33 . . 123.6(2) yes
O34 C34 C35 . . 118.1(2) yes
C33 C34 C35 . . 118.3(2) no
C36 C35 C34 . . 120.6(2) no
C35 C36 C31 . . 122.0(2) no
C2 N1 C7 . 3_666 114.3(2) no
N1 C2 C3 . . 110.9(2) no
N4 C3 C2 . . 111.7(2) no
C3 N4 C5 . . 115.3(2) no
N4 C5 C52 . . 108.9(2) no
N4 C5 C6 . . 107.4(2) no
C52 C5 C6 . . 111.0(2) no
N4 C5 C51 . . 112.1(2) no
C52 C5 C51 . . 109.1(2) no
C6 C5 C51 . . 108.2(2) no
C7 C6 C5 . . 118.2(2) no
N1 C7 C71 3_666 . 109.8(2) no
N1 C7 C6 3_666 . 109.2(2) no
C71 C7 C6 . . 113.1(3) no

loop_
_geom_bond_atom_site_label_1
_geom_bond_atom_site_label_2
_geom_bond_site_symmetry_2
_geom_bond_distance
_geom_bond_publ_flag
C11 C12 . 1.379(3) no
C11 C16 . 1.384(4) no
C11 C11 3_765 1.489(5) no
C12 C13 . 1.380(3) no
C13 C14 . 1.369(3) no
C14 O14 . 1.360(3) yes
C14 C15 . 1.376(4) no
C15 C16 . 1.380(4) no
C21 C26 . 1.389(3) no
C21 C22 . 1.391(3) no
C21 C31 . 1.488(3) no
C22 C23 . 1.386(3) no
C23 C24 . 1.396(3) no
C24 O24 . 1.337(3) yes
C24 C25 . 1.396(3) no
C25 C26 . 1.383(3) no
C31 C32 . 1.383(3) no
C31 C36 . 1.397(3) no
C32 C33 . 1.383(3) no
C33 C34 . 1.377(3) no
C34 O34 . 1.358(3) yes
C34 C35 . 1.379(3) no
C35 C36 . 1.379(3) no
N1 C2 . 1.479(3) yes
N1 C7 3_666 1.505(3) yes
C2 C3 . 1.503(3) no
C3 N4 . 1.455(3) yes
N4 C5 . 1.494(3) yes
C5 C52 . 1.525(4) no
C5 C6 . 1.530(4) no
C5 C51 . 1.535(3) no
C6 C7 . 1.517(3) no
C7 N1 3_666 1.505(3) no
C7 C71 . 1.510(4) no

loop_
_geom_hbond_atom_site_label_D
_geom_hbond_atom_site_label_H
_geom_hbond_atom_site_label_A
_geom_hbond_site_symmetry_A
_geom_hbond_distance_DH
_geom_hbond_distance_HA
_geom_hbond_distance_DA
_geom_hbond_angle_DHA
_geom_hbond_publ_flag
N1 H1A O14 . .90 1.85 2.742(3) 172 yes
N1 H1E N4 3_666 .90 2.06 2.820(3) 141 yes
O14 H14 O24 . .82 1.67 2.477(2) 166 yes
O34 H34 O24 4_454 .82 1.79 2.601(2) 167 yes

loop_
_geom_torsion_atom_site_label_1
_geom_torsion_atom_site_label_2
_geom_torsion_atom_site_label_3
_geom_torsion_atom_site_label_4
_geom_torsion_site_symmetry_1
_geom_torsion_site_symmetry_4
_geom_torsion
_geom_torsion_publ_flag
C16 C11 C12 C13 . . .6(4) no
C11 C11 C12 C13 3_765 . 179.5(3) no
C11 C12 C13 C14 . . -.7(4) no
C12 C13 C14 O14 . . -178.3(2) no
C12 C13 C14 C15 . . .2(4) no
O14 C14 C15 C16 . . 178.9(3) no
C13 C14 C15 C16 . . .3(5) no
C14 C15 C16 C11 . . -.4(5) no
C12 C11 C16 C15 . . .0(4) no
C11 C11 C16 C15 3_765 . -178.9(3) no
C26 C21 C22 C23 . . 2.6(3) no
C31 C21 C22 C23 . . -174.1(2) no
C21 C22 C23 C24 . . -1.0(4) no
C22 C23 C24 O24 . . 177.5(2) no
C22 C23 C24 C25 . . -1.4(4) no
O24 C24 C25 C26 . . -176.8(2) no
C23 C24 C25 C26 . . 2.1(4) no
C24 C25 C26 C21 . . -.4(4) no
C22 C21 C26 C25 . . -1.9(4) no
C31 C21 C26 C25 . . 174.8(2) no
C26 C21 C31 C32 . . 33.9(4) no
C22 C21 C31 C32 . . -149.6(2) no
C26 C21 C31 C36 . . -143.6(3) no
C22 C21 C31 C36 . . 33.0(3) no
C36 C31 C32 C33 . . .3(4) no
C21 C31 C32 C33 . . -177.3(2) no
C31 C32 C33 C34 . . .3(4) no
C32 C33 C34 O34 . . 179.8(2) no
C32 C33 C34 C35 . . -.3(4) no
O34 C34 C35 C36 . . 179.7(2) no
C33 C34 C35 C36 . . -.2(4) no
C34 C35 C36 C31 . . .7(4) no
C32 C31 C36 C35 . . -.7(4) no
C21 C31 C36 C35 . . 176.9(2) no
C7 N1 C2 C3 3_666 . -179.2(2) no
N1 C2 C3 N4 . . -67.1(3) no
C2 C3 N4 C5 . . 173.0(2) no
C3 N4 C5 C52 . . -64.9(3) no
C3 N4 C5 C6 . . 174.8(2) no
C3 N4 C5 C51 . . 56.0(3) no
N4 C5 C6 C7 . . 69.3(3) no
C52 C5 C6 C7 . . -49.7(3) no
C51 C5 C6 C7 . . -169.4(2) no
C5 C6 C7 N1 . 3_666 -61.3(3) no
C5 C6 C7 C71 . . 176.1(3) no
